data_1536626
loop_
_publ_author_name
'Kim, S.-J.'
'Anderegg, J.W.'
'Franzen, H.F.'

_publ_section_title
;
 Structure of a new intermediate Lu2-x S3
;
_journal_name_full 'Journal of the Less-Common Metals'
_journal_page_first 133
_journal_page_last 138
_journal_volume 157
_journal_year 1990
_chemical_formula_sum 'Lu2 S3'
_space_group_IT_number 70
_symmetry_space_group_name_Hall '-F 2uv 2vw'
_symmetry_space_group_name_H-M 'F d d d :2'
_cell_angle_alpha 90
_cell_angle_beta 90
_cell_angle_gamma 90
_cell_formula_units_Z 16
_cell_length_a 10.7735
_cell_length_b 7.7053
_cell_length_c 22.837
_cell_volume 1895.769
_citation_journal_id_ASTM JCOMAH
_cod_data_source_file Kim_JCOMAH_1990_1655.cif
_cod_data_source_block Lu2S3
_cod_database_code 1536626

loop_
_symmetry_equiv_pos_as_xyz
x,y,z
-x+1/4,-y+1/4,z
x,-y+1/4,-z+1/4
-x+1/4,y,-z+1/4
-x,-y,-z
x-1/4,y-1/4,-z
-x,y-1/4,z-1/4
x-1/4,-y,z-1/4
x,y+1/2,z+1/2
-x+1/4,-y+3/4,z+1/2
x,-y+3/4,-z+3/4
-x+1/4,y+1/2,-z+3/4
-x,-y+1/2,-z+1/2
x-1/4,y+1/4,-z+1/2
-x,y+1/4,z+1/4
x-1/4,-y+1/2,z+1/4
x+1/2,y,z+1/2
-x+3/4,-y+1/4,z+1/2
x+1/2,-y+1/4,-z+3/4
-x+3/4,y,-z+3/4
-x+1/2,-y,-z+1/2
x+1/4,y-1/4,-z+1/2
-x+1/2,y-1/4,z+1/4
x+1/4,-y,z+1/4
x+1/2,y+1/2,z
-x+3/4,-y+3/4,z
x+1/2,-y+3/4,-z+1/4
-x+3/4,y+1/2,-z+1/4
-x+1/2,-y+1/2,-z
x+1/4,y+1/4,-z
-x+1/2,y+1/4,z-1/4
x+1/4,-y+1/2,z-1/4

loop_
_atom_site_label
_atom_site_type_symbol
_atom_site_fract_x
_atom_site_fract_y
_atom_site_fract_z
_atom_site_occupancy
_atom_site_U_iso_or_equiv
Lu3 Lu+3 0.125 0.125 0.5416 0.125 0.0
Lu1 Lu+3 0.125 0.125 0.041 0.956 0.0
Lu2 Lu+3 0.125 0.125 0.376 0.926 0.0
S2 S-2 0.125 0.375 0.4583 1 0.0
S1 S-2 0.125 0.375 0.125 1 0.0
